data_4304133
loop_
_publ_author_name
'James E. McDonough'
'Arjun Mendiratta'
'John J. Curley'
'George C. Fortman'
'Serena Fantasia'
'Christopher C. Cummins'
'Elena V. Rybak-Akimova'
'Steven P. Nolan'
'Carl D. Hoff'

_publ_section_title
;
Thermodynamic, Kinetic, and Computational Study of Heavier Chalcogen (S,
Se, and Te) Terminal Multiple Bonds to Molybdenum, Carbon, and Phosphorus
;
_journal_name_full 'Inorganic Chemistry'
_journal_page_first 2133
_journal_page_last 2141
_journal_paper_doi 10.1021/ic701611p
_journal_volume 47
_journal_year 2008
_chemical_formula_sum 'C76 H116 Mo2 N6 O S'
_chemical_formula_weight 1353.69
_chemical_name_systematic
;

 ?

;
_space_group_IT_number 15
_symmetry_cell_setting monoclinic
_symmetry_space_group_name_Hall '-C 2yc'
_symmetry_space_group_name_H-M 'C 1 2/c 1'
_atom_sites_solution_hydrogens geom
_atom_sites_solution_primary direct
_atom_sites_solution_secondary difmap
_audit_creation_method SHELXL-97
_cell_angle_alpha 90.00
_cell_angle_beta 101.019(4)
_cell_angle_gamma 90.00
_cell_formula_units_Z 4
_cell_length_a 30.659(3)
_cell_length_b 11.2433(14)
_cell_length_c 21.692(3)
_cell_measurement_reflns_used 4978
_cell_measurement_temperature 100(2)
_cell_measurement_theta_max 27.28
_cell_measurement_theta_min 2.55
_cell_volume 7339.6(15)
_computing_cell_refinement 'Bruker SMART'
_computing_data_collection 'Bruker SMART'
_computing_data_reduction 'Bruker SAINT'
_computing_molecular_graphics 'Bruker SHELXTL'
_computing_publication_material 'Bruker SHELXTL'
_computing_structure_refinement 'SHELXL-97 (Sheldrick, 1997)'
_computing_structure_solution 'SHELXS-97 (Sheldrick, 1990)'
_diffrn_ambient_temperature 100(2)
_diffrn_measured_fraction_theta_full 1.000
_diffrn_measured_fraction_theta_max 1.000
_diffrn_measurement_device_type 'CCD area detector'
_diffrn_measurement_method 'phi and omega scans'
_diffrn_radiation_monochromator graphite
_diffrn_radiation_source 'fine-focus sealed tube'
_diffrn_radiation_type MoK\a
_diffrn_radiation_wavelength 0.71073
_diffrn_reflns_av_R_equivalents 0.0000
_diffrn_reflns_av_sigmaI/netI 0.0614
_diffrn_reflns_limit_h_max 37
_diffrn_reflns_limit_h_min -37
_diffrn_reflns_limit_k_max 13
_diffrn_reflns_limit_k_min 0
_diffrn_reflns_limit_l_max 26
_diffrn_reflns_limit_l_min 0
_diffrn_reflns_number 7240
_diffrn_reflns_theta_full 26.02
_diffrn_reflns_theta_max 26.02
_diffrn_reflns_theta_min 1.91
_exptl_absorpt_coefficient_mu 0.416
_exptl_absorpt_correction_T_max 0.9917
_exptl_absorpt_correction_T_min 0.9327
_exptl_absorpt_correction_type empirical
_exptl_absorpt_process_details sadabs
_exptl_crystal_density_diffrn 1.225
_exptl_crystal_density_meas ?
_exptl_crystal_density_method .
_exptl_crystal_F_000 2888
_exptl_crystal_size_max 0.17
_exptl_crystal_size_mid 0.07
_exptl_crystal_size_min 0.02
_refine_diff_density_max 1.355
_refine_diff_density_min -0.538
_refine_diff_density_rms 0.090
_refine_ls_extinction_method none
_refine_ls_goodness_of_fit_ref 1.049
_refine_ls_hydrogen_treatment constr
_refine_ls_matrix_type full
_refine_ls_number_parameters 426
_refine_ls_number_reflns 7240
_refine_ls_number_restraints 0
_refine_ls_restrained_S_all 1.049
_refine_ls_R_factor_all 0.0724
_refine_ls_R_factor_gt 0.0449
_refine_ls_shift/su_max 0.001
_refine_ls_shift/su_mean 0.000
_refine_ls_structure_factor_coef Fsqd
_refine_ls_weighting_details 'calc w=1/[\s^2^(Fo^2^)+(0.0481P)^2^+7.2362P] where P=(Fo^2^+2Fc^2^)/3'
_refine_ls_weighting_scheme calc
_refine_ls_wR_factor_gt 0.0947
_refine_ls_wR_factor_ref 0.1066
_reflns_number_gt 5372
_reflns_number_total 7240
_reflns_threshold_expression >2sigma(I)
_cod_data_source_file ic701611p-file001.cif
_cod_data_source_block 04187
_cod_depositor_comments
;
The following automatic conversions were performed:
'_symmetry_cell_setting' value 'Monoclinic' changed to 'monoclinic'
according to '/home/saulius/struct/CIF-dictionaries/cif_core.dic'
dictionary named 'cif_core.dic' version 2.4.1 from 2010-06-29.

Automatic conversion script
Id: cif_fix_enum 1527 2010-12-29 10:47:43Z saulius 
;
_cod_original_cell_volume 7339.4(15)
_cod_database_code 4304133

loop_
_symmetry_equiv_pos_as_xyz
'x, y, z'
'-x, y, -z+1/2'
'x+1/2, y+1/2, z'
'-x+1/2, y+1/2, -z+1/2'
'-x, -y, -z'
'x, -y, z-1/2'
'-x+1/2, -y+1/2, -z'
'x+1/2, -y+1/2, z-1/2'

loop_
_atom_site_label
_atom_site_type_symbol
_atom_site_fract_x
_atom_site_fract_y
_atom_site_fract_z
_atom_site_U_iso_or_equiv
_atom_site_adp_type
_atom_site_occupancy
_atom_site_symmetry_multiplicity
_atom_site_calc_flag
_atom_site_refinement_flags
_atom_site_disorder_assembly
_atom_site_disorder_group
Mo1 Mo 0.427480(9) 0.02234(2) 0.216811(13) 0.01300(9) Uani 1 1 d . . .
S1 S 0.5000 0.01907(11) 0.2500 0.0154(2) Uani 1 2 d S . .
N1 N 0.40133(9) -0.0857(2) 0.27289(12) 0.0170(6) Uani 1 1 d . . .
N2 N 0.40928(9) 0.1920(2) 0.22250(12) 0.0164(6) Uani 1 1 d . . .
N3 N 0.41802(8) -0.0402(2) 0.12956(12) 0.0159(6) Uani 1 1 d . . .
C11 C 0.35951(11) -0.0382(3) 0.28351(15) 0.0190(7) Uani 1 1 d . . .
C12 C 0.35928(11) 0.0396(3) 0.33400(15) 0.0208(8) Uani 1 1 d . . .
H12 H 0.3866 0.0596 0.3607 0.025 Uiso 1 1 calc R . .
C13 C 0.32005(12) 0.0881(3) 0.34582(16) 0.0257(8) Uani 1 1 d . . .
C14 C 0.28000(12) 0.0574(3) 0.30633(18) 0.0292(9) Uani 1 1 d . . .
H14 H 0.2529 0.0901 0.3139 0.035 Uiso 1 1 calc R . .
C15 C 0.27916(11) -0.0200(3) 0.25628(18) 0.0279(8) Uani 1 1 d . . .
C16 C 0.31929(11) -0.0665(3) 0.24489(16) 0.0216(8) Uani 1 1 d . . .
H16 H 0.3190 -0.1183 0.2102 0.026 Uiso 1 1 calc R . .
C17 C 0.41362(11) -0.2021(3) 0.30651(16) 0.0194(7) Uani 1 1 d . . .
C18 C 0.37626(12) -0.2943(3) 0.28811(18) 0.0258(8) Uani 1 1 d . . .
H18A H 0.3496 -0.2673 0.3027 0.039 Uiso 1 1 calc R . .
H18B H 0.3859 -0.3709 0.3076 0.039 Uiso 1 1 calc R . .
H18C H 0.3696 -0.3032 0.2423 0.039 Uiso 1 1 calc R . .
C19 C 0.45575(11) -0.2496(3) 0.28776(16) 0.0206(8) Uani 1 1 d . . .
H19A H 0.4502 -0.2645 0.2424 0.031 Uiso 1 1 calc R . .
H19B H 0.4646 -0.3240 0.3103 0.031 Uiso 1 1 calc R . .
H19C H 0.4796 -0.1910 0.2985 0.031 Uiso 1 1 calc R . .
C21 C 0.37272(11) 0.2200(3) 0.17166(16) 0.0181(7) Uani 1 1 d . . .
C22 C 0.38097(12) 0.2586(3) 0.11395(16) 0.0214(8) Uani 1 1 d . . .
H22 H 0.4108 0.2646 0.1081 0.026 Uiso 1 1 calc R . .
C23 C 0.34650(12) 0.2886(3) 0.06459(17) 0.0255(8) Uani 1 1 d . . .
C24 C 0.30323(12) 0.2822(3) 0.07513(18) 0.0268(9) Uani 1 1 d . . .
H24 H 0.2794 0.3033 0.0421 0.032 Uiso 1 1 calc R . .
C25 C 0.29357(11) 0.2464(3) 0.13204(17) 0.0242(8) Uani 1 1 d . . .
C26 C 0.32875(11) 0.2134(3) 0.18044(16) 0.0203(8) Uani 1 1 d . . .
H26 H 0.3227 0.1865 0.2194 0.024 Uiso 1 1 calc R . .
C27 C 0.42355(11) 0.2973(3) 0.26468(16) 0.0195(7) Uani 1 1 d . . .
C28 C 0.44048(11) 0.3991(3) 0.22819(17) 0.0251(8) Uani 1 1 d . . .
H28A H 0.4640 0.3693 0.2073 0.038 Uiso 1 1 calc R . .
H28B H 0.4524 0.4630 0.2574 0.038 Uiso 1 1 calc R . .
H28C H 0.4159 0.4300 0.1966 0.038 Uiso 1 1 calc R . .
C29 C 0.45954(11) 0.2574(3) 0.31888(16) 0.0205(8) Uani 1 1 d . . .
H29A H 0.4476 0.1958 0.3430 0.031 Uiso 1 1 calc R . .
H29B H 0.4695 0.3254 0.3462 0.031 Uiso 1 1 calc R . .
H29C H 0.4847 0.2251 0.3024 0.031 Uiso 1 1 calc R . .
C31 C 0.37577(10) -0.1018(3) 0.11413(14) 0.0164(7) Uani 1 1 d . . .
C32 C 0.33673(11) -0.0411(3) 0.08818(15) 0.0187(7) Uani 1 1 d . . .
H32 H 0.3375 0.0427 0.0827 0.022 Uiso 1 1 calc R . .
C33 C 0.29681(11) -0.1021(3) 0.07024(16) 0.0214(8) Uani 1 1 d . . .
C34 C 0.29589(11) -0.2241(3) 0.07927(16) 0.0219(8) Uani 1 1 d . . .
H34 H 0.2687 -0.2658 0.0667 0.026 Uiso 1 1 calc R . .
C35 C 0.33388(11) -0.2872(3) 0.10638(16) 0.0201(7) Uani 1 1 d . . .
C36 C 0.37369(11) -0.2240(3) 0.12302(15) 0.0190(7) Uani 1 1 d . . .
H36 H 0.4000 -0.2657 0.1409 0.023 Uiso 1 1 calc R . .
C37 C 0.44271(11) -0.0406(3) 0.07594(15) 0.0202(7) Uani 1 1 d . . .
C38 C 0.45728(12) -0.1666(3) 0.06198(17) 0.0249(8) Uani 1 1 d . . .
H38A H 0.4743 -0.2019 0.1005 0.037 Uiso 1 1 calc R . .
H38B H 0.4759 -0.1631 0.0300 0.037 Uiso 1 1 calc R . .
H38C H 0.4310 -0.2154 0.0466 0.037 Uiso 1 1 calc R . .
C39 C 0.48285(11) 0.0412(3) 0.09172(16) 0.0219(8) Uani 1 1 d . . .
H39A H 0.4731 0.1205 0.1023 0.033 Uiso 1 1 calc R . .
H39B H 0.4975 0.0470 0.0554 0.033 Uiso 1 1 calc R . .
H39C H 0.5038 0.0089 0.1277 0.033 Uiso 1 1 calc R . .
C110 C 0.42115(12) -0.1849(3) 0.37801(15) 0.0220(8) Uani 1 1 d . . .
H11A H 0.4435 -0.1228 0.3906 0.033 Uiso 1 1 calc R . .
H11B H 0.4316 -0.2597 0.3990 0.033 Uiso 1 1 calc R . .
H11C H 0.3932 -0.1612 0.3901 0.033 Uiso 1 1 calc R . .
C131 C 0.32050(14) 0.1725(4) 0.40047(18) 0.0367(10) Uani 1 1 d . . .
H13A H 0.3099 0.1307 0.4345 0.055 Uiso 1 1 calc R . .
H13B H 0.3010 0.2403 0.3866 0.055 Uiso 1 1 calc R . .
H13C H 0.3509 0.2010 0.4156 0.055 Uiso 1 1 calc R . .
C151 C 0.23546(12) -0.0553(4) 0.2147(2) 0.0383(11) Uani 1 1 d . . .
H15A H 0.2263 -0.1336 0.2276 0.057 Uiso 1 1 calc R . .
H15B H 0.2392 -0.0589 0.1709 0.057 Uiso 1 1 calc R . .
H15C H 0.2126 0.0036 0.2188 0.057 Uiso 1 1 calc R . .
C210 C 0.38459(12) 0.3451(3) 0.29245(17) 0.0265(8) Uani 1 1 d . . .
H21A H 0.3625 0.3810 0.2590 0.040 Uiso 1 1 calc R . .
H21B H 0.3955 0.4052 0.3244 0.040 Uiso 1 1 calc R . .
H21C H 0.3709 0.2796 0.3117 0.040 Uiso 1 1 calc R . .
C231 C 0.35611(14) 0.3287(4) 0.00200(17) 0.0354(10) Uani 1 1 d . . .
H23A H 0.3457 0.2681 -0.0299 0.053 Uiso 1 1 calc R . .
H23B H 0.3882 0.3402 0.0056 0.053 Uiso 1 1 calc R . .
H23C H 0.3407 0.4038 -0.0102 0.053 Uiso 1 1 calc R . .
C251 C 0.24599(12) 0.2430(4) 0.14270(19) 0.0333(10) Uani 1 1 d . . .
H25A H 0.2337 0.3236 0.1393 0.050 Uiso 1 1 calc R . .
H25B H 0.2456 0.2112 0.1846 0.050 Uiso 1 1 calc R . .
H25C H 0.2281 0.1919 0.1110 0.050 Uiso 1 1 calc R . .
C310 C 0.41307(12) 0.0095(3) 0.01571(15) 0.0253(8) Uani 1 1 d . . .
H31A H 0.3874 -0.0427 0.0028 0.038 Uiso 1 1 calc R . .
H31B H 0.4303 0.0136 -0.0179 0.038 Uiso 1 1 calc R . .
H31C H 0.4028 0.0894 0.0241 0.038 Uiso 1 1 calc R . .
C331 C 0.25536(11) -0.0354(3) 0.03962(18) 0.0281(9) Uani 1 1 d . . .
H33A H 0.2295 -0.0879 0.0362 0.042 Uiso 1 1 calc R . .
H33B H 0.2585 -0.0091 -0.0024 0.042 Uiso 1 1 calc R . .
H33C H 0.2513 0.0340 0.0652 0.042 Uiso 1 1 calc R . .
C351 C 0.33259(12) -0.4202(3) 0.11670(18) 0.0277(9) Uani 1 1 d . . .
H35A H 0.3572 -0.4579 0.1012 0.042 Uiso 1 1 calc R . .
H35B H 0.3043 -0.4521 0.0939 0.042 Uiso 1 1 calc R . .
H35C H 0.3354 -0.4366 0.1617 0.042 Uiso 1 1 calc R . .
O1S O 0.4773(3) 0.5158(6) 0.4170(4) 0.070(2) Uani 0.50 1 d P A -1
C1S C 0.4535(5) 0.4726(13) 0.4634(6) 0.063(4) Uani 0.50 1 d P A -1
H1S1 H 0.4535 0.3846 0.4647 0.076 Uiso 0.50 1 calc PR A -1
H1S2 H 0.4224 0.5014 0.4549 0.076 Uiso 0.50 1 calc PR A -1
C2S C 0.4787(8) 0.523(2) 0.5225(9) 0.116(9) Uani 0.50 1 d P A -1
H2S1 H 0.4691 0.6055 0.5286 0.139 Uiso 0.50 1 calc PR A -1
H2S2 H 0.4746 0.4744 0.5589 0.139 Uiso 0.50 1 calc PR A -1
C3S C 0.5252(6) 0.5207(17) 0.5149(10) 0.100(7) Uani 0.50 1 d P A -1
H3S1 H 0.5417 0.4553 0.5396 0.120 Uiso 0.50 1 calc PR A -1
H3S2 H 0.5402 0.5971 0.5280 0.120 Uiso 0.50 1 calc PR A -1
C4S C 0.5214(6) 0.4998(14) 0.4438(6) 0.069(4) Uani 0.50 1 d P A -1
H4S1 H 0.5402 0.5572 0.4261 0.083 Uiso 0.50 1 calc PR A -1
H4S2 H 0.5311 0.4182 0.4357 0.083 Uiso 0.50 1 calc PR A -1

loop_
_atom_site_aniso_label
_atom_site_aniso_U_11
_atom_site_aniso_U_22
_atom_site_aniso_U_33
_atom_site_aniso_U_23
_atom_site_aniso_U_13
_atom_site_aniso_U_12
Mo1 0.01148(14) 0.01206(14) 0.01390(14) -0.00016(12) -0.00146(10) 0.00008(12)
S1 0.0149(5) 0.0142(5) 0.0158(5) 0.000 -0.0006(4) 0.000
N1 0.0167(15) 0.0153(15) 0.0183(14) 0.0016(11) 0.0013(11) -0.0008(11)
N2 0.0149(14) 0.0141(15) 0.0174(14) -0.0008(11) -0.0043(11) 0.0024(11)
N3 0.0130(14) 0.0146(16) 0.0185(14) -0.0010(11) -0.0007(11) 0.0004(11)
C11 0.0195(17) 0.0178(19) 0.0206(17) 0.0063(14) 0.0066(14) 0.0006(14)
C12 0.0197(18) 0.025(2) 0.0175(17) 0.0035(14) 0.0022(14) 0.0034(15)
C13 0.030(2) 0.026(2) 0.0229(19) 0.0055(16) 0.0085(16) 0.0046(16)
C14 0.0196(19) 0.033(2) 0.037(2) 0.0118(18) 0.0116(17) 0.0078(16)
C15 0.0170(18) 0.031(2) 0.035(2) 0.0126(18) 0.0025(15) -0.0024(16)
C16 0.0210(18) 0.0230(19) 0.0201(18) 0.0052(14) 0.0021(14) -0.0042(15)
C17 0.0189(18) 0.0170(18) 0.0226(18) 0.0033(14) 0.0042(14) -0.0005(14)
C18 0.029(2) 0.0176(19) 0.031(2) 0.0031(15) 0.0048(16) -0.0044(15)
C19 0.0256(19) 0.0153(18) 0.0209(18) 0.0024(14) 0.0043(15) 0.0037(14)
C21 0.0193(18) 0.0094(17) 0.0223(18) -0.0023(13) -0.0040(14) 0.0020(13)
C22 0.0207(19) 0.0170(19) 0.0241(19) -0.0026(14) -0.0016(15) 0.0015(14)
C23 0.035(2) 0.0153(19) 0.0223(19) -0.0015(14) -0.0056(16) 0.0013(15)
C24 0.026(2) 0.0163(19) 0.031(2) -0.0065(15) -0.0120(17) 0.0052(15)
C25 0.0195(19) 0.0135(18) 0.035(2) -0.0095(15) -0.0058(16) 0.0006(14)
C26 0.0218(19) 0.0146(18) 0.0223(18) -0.0019(14) -0.0015(14) 0.0022(14)
C27 0.0208(18) 0.0146(18) 0.0210(18) -0.0038(14) -0.0015(14) 0.0001(14)
C28 0.0217(19) 0.0176(19) 0.031(2) -0.0020(15) -0.0066(16) 0.0007(14)
C29 0.0192(18) 0.0159(18) 0.0238(19) -0.0056(14) -0.0023(15) 0.0012(14)
C31 0.0150(17) 0.0208(18) 0.0121(16) -0.0030(13) -0.0005(13) -0.0014(13)
C32 0.0232(18) 0.0133(19) 0.0181(17) -0.0003(13) 0.0000(14) 0.0007(14)
C33 0.0184(18) 0.023(2) 0.0203(18) -0.0043(15) -0.0019(14) 0.0032(14)
C34 0.0185(18) 0.022(2) 0.0211(18) -0.0066(14) -0.0053(14) -0.0054(14)
C35 0.0236(19) 0.0146(18) 0.0205(18) -0.0012(14) 0.0001(14) -0.0013(14)
C36 0.0165(17) 0.0205(19) 0.0186(18) -0.0014(14) -0.0002(14) 0.0027(14)
C37 0.0193(17) 0.022(2) 0.0184(17) 0.0015(14) 0.0010(14) -0.0006(14)
C38 0.0221(19) 0.029(2) 0.0233(19) -0.0050(16) 0.0041(15) -0.0020(16)
C39 0.0189(18) 0.028(2) 0.0188(17) 0.0011(15) 0.0033(14) -0.0020(15)
C110 0.0241(19) 0.022(2) 0.0196(18) 0.0017(14) 0.0042(15) 0.0036(15)
C131 0.040(2) 0.045(3) 0.027(2) 0.0084(18) 0.0096(18) 0.022(2)
C151 0.0165(19) 0.048(3) 0.047(3) 0.010(2) -0.0043(18) -0.0022(17)
C210 0.025(2) 0.021(2) 0.030(2) -0.0075(16) -0.0025(16) 0.0038(15)
C231 0.043(3) 0.034(2) 0.026(2) 0.0072(17) -0.0006(18) 0.0085(19)
C251 0.019(2) 0.035(2) 0.041(2) -0.0091(18) -0.0088(17) 0.0060(16)
C310 0.0246(19) 0.034(2) 0.0162(17) 0.0012(15) 0.0011(14) 0.0000(16)
C331 0.0190(18) 0.025(2) 0.035(2) -0.0045(17) -0.0081(15) 0.0012(16)
C351 0.024(2) 0.0191(19) 0.036(2) -0.0017(16) -0.0049(16) 0.0001(15)
O1S 0.100(6) 0.048(4) 0.059(5) 0.002(4) 0.005(5) 0.020(4)
C1S 0.077(10) 0.062(8) 0.053(8) -0.021(7) 0.017(7) 0.008(8)
C2S 0.107(16) 0.15(2) 0.061(11) -0.044(14) -0.048(13) 0.041(13)
C3S 0.11(2) 0.086(11) 0.077(14) -0.011(10) -0.055(12) -0.003(11)
C4S 0.073(9) 0.063(9) 0.059(9) -0.001(7) -0.017(9) -0.006(6)

loop_
_atom_type_symbol
_atom_type_description
_atom_type_scat_dispersion_real
_atom_type_scat_dispersion_imag
_atom_type_scat_source
C C 0.0033 0.0016 'International Tables Vol C Tables 4.2.6.8 and 6.1.1.4'
H H 0.0000 0.0000 'International Tables Vol C Tables 4.2.6.8 and 6.1.1.4'
N N 0.0061 0.0033 'International Tables Vol C Tables 4.2.6.8 and 6.1.1.4'
O O 0.0106 0.0060 'International Tables Vol C Tables 4.2.6.8 and 6.1.1.4'
S S 0.1246 0.1234 'International Tables Vol C Tables 4.2.6.8 and 6.1.1.4'
Mo Mo -1.6832 0.6857 'International Tables Vol C Tables 4.2.6.8 and 6.1.1.4'

loop_
_geom_angle_atom_site_label_1
_geom_angle_atom_site_label_2
_geom_angle_atom_site_label_3
_geom_angle
_geom_angle_site_symmetry_1
_geom_angle_site_symmetry_3
_geom_angle_publ_flag
N3 Mo1 N1 111.29(11) . . ?
N3 Mo1 N2 113.89(11) . . ?
N1 Mo1 N2 113.23(11) . . ?
N3 Mo1 S1 105.06(8) . . ?
N1 Mo1 S1 106.81(8) . . ?
N2 Mo1 S1 105.79(8) . . ?
Mo1 S1 Mo1 178.09(6) 2_655 . ?
C11 N1 C17 112.9(2) . . ?
C11 N1 Mo1 110.2(2) . . ?
C17 N1 Mo1 136.9(2) . . ?
C21 N2 C27 112.6(2) . . ?
C21 N2 Mo1 110.18(19) . . ?
C27 N2 Mo1 137.3(2) . . ?
C31 N3 C37 112.3(2) . . ?
C31 N3 Mo1 110.49(19) . . ?
C37 N3 Mo1 137.2(2) . . ?
C16 C11 C12 118.5(3) . . ?
C16 C11 N1 122.1(3) . . ?
C12 C11 N1 119.4(3) . . ?
C13 C12 C11 121.5(3) . . ?
C12 C13 C14 118.7(3) . . ?
C12 C13 C131 120.8(3) . . ?
C14 C13 C131 120.6(3) . . ?
C15 C14 C13 121.1(3) . . ?
C14 C15 C16 119.1(3) . . ?
C14 C15 C151 120.7(3) . . ?
C16 C15 C151 120.2(4) . . ?
C11 C16 C15 121.1(3) . . ?
N1 C17 C19 108.7(3) . . ?
N1 C17 C110 110.7(3) . . ?
C19 C17 C110 110.0(3) . . ?
N1 C17 C18 110.7(3) . . ?
C19 C17 C18 108.7(3) . . ?
C110 C17 C18 107.9(3) . . ?
C22 C21 C26 119.0(3) . . ?
C22 C21 N2 120.3(3) . . ?
C26 C21 N2 120.7(3) . . ?
C21 C22 C23 121.6(3) . . ?
C24 C23 C22 117.9(3) . . ?
C24 C23 C231 121.3(3) . . ?
C22 C23 C231 120.8(3) . . ?
C25 C24 C23 122.4(3) . . ?
C24 C25 C26 118.6(3) . . ?
C24 C25 C251 121.2(3) . . ?
C26 C25 C251 120.1(3) . . ?
C21 C26 C25 120.5(3) . . ?
N2 C27 C29 108.7(3) . . ?
N2 C27 C210 110.8(3) . . ?
C29 C27 C210 107.7(3) . . ?
N2 C27 C28 111.1(3) . . ?
C29 C27 C28 110.6(3) . . ?
C210 C27 C28 107.8(3) . . ?
C36 C31 C32 118.7(3) . . ?
C36 C31 N3 120.1(3) . . ?
C32 C31 N3 121.2(3) . . ?
C33 C32 C31 120.7(3) . . ?
C34 C33 C32 119.3(3) . . ?
C34 C33 C331 120.9(3) . . ?
C32 C33 C331 119.8(3) . . ?
C33 C34 C35 121.7(3) . . ?
C34 C35 C36 117.9(3) . . ?
C34 C35 C351 121.4(3) . . ?
C36 C35 C351 120.7(3) . . ?
C31 C36 C35 121.8(3) . . ?
N3 C37 C39 109.2(3) . . ?
N3 C37 C38 111.3(3) . . ?
C39 C37 C38 110.4(3) . . ?
N3 C37 C310 110.5(3) . . ?
C39 C37 C310 106.8(3) . . ?
C38 C37 C310 108.4(3) . . ?
C4S O1S C1S 104.5(9) . . ?
O1S C1S C2S 103.0(15) . . ?
C3S C2S C1S 104.8(19) . . ?
C2S C3S C4S 103.1(15) . . ?
O1S C4S C3S 106.4(14) . . ?

loop_
_geom_bond_atom_site_label_1
_geom_bond_atom_site_label_2
_geom_bond_distance
_geom_bond_site_symmetry_2
_geom_bond_publ_flag
Mo1 N3 1.988(3) . ?
Mo1 N1 1.993(3) . ?
Mo1 N2 1.998(3) . ?
Mo1 S1 2.2025(4) . ?
S1 Mo1 2.2025(3) 2_655 ?
N1 C11 1.447(4) . ?
N1 C17 1.511(4) . ?
N2 C21 1.449(4) . ?
N2 C27 1.509(4) . ?
N3 C31 1.450(4) . ?
N3 C37 1.504(4) . ?
C11 C16 1.389(4) . ?
C11 C12 1.403(5) . ?
C12 C13 1.388(5) . ?
C13 C14 1.400(5) . ?
C13 C131 1.516(5) . ?
C14 C15 1.388(5) . ?
C15 C16 1.402(5) . ?
C15 C151 1.518(5) . ?
C17 C19 1.523(5) . ?
C17 C110 1.536(5) . ?
C17 C18 1.540(5) . ?
C21 C22 1.393(5) . ?
C21 C26 1.399(5) . ?
C22 C23 1.395(5) . ?
C23 C24 1.390(5) . ?
C23 C231 1.512(5) . ?
C24 C25 1.384(5) . ?
C25 C26 1.403(5) . ?
C25 C251 1.521(5) . ?
C27 C29 1.518(4) . ?
C27 C210 1.534(5) . ?
C27 C28 1.537(5) . ?
C31 C36 1.391(5) . ?
C31 C32 1.399(4) . ?
C32 C33 1.393(5) . ?
C33 C34 1.386(5) . ?
C33 C331 1.515(4) . ?
C34 C35 1.394(5) . ?
C35 C36 1.399(5) . ?
C35 C351 1.514(5) . ?
C37 C39 1.522(5) . ?
C37 C38 1.534(5) . ?
C37 C310 1.548(4) . ?
O1S C4S 1.376(18) . ?
O1S C1S 1.437(16) . ?
C1S C2S 1.48(2) . ?
C2S C3S 1.46(3) . ?
C3S C4S 1.54(2) . ?
